data_4350611
loop_
_publ_author_name
'Timosheva, Natalya V.'
'Chandrasekaran, A.'
'Holmes, Robert R.'

_publ_section_title
;
 Biologically relevant phosphoranes: synthesis and structural
 characterization of glucofuranose-derived phosphoranes with penta- and
 hexacoordination at phosphorus.
;
_journal_issue 26
_journal_name_full 'Inorganic chemistry'
_journal_page_first 10836
_journal_page_last 10848
_journal_paper_doi 10.1021/ic061596f
_journal_volume 45
_journal_year 2006
_chemical_formula_moiety 'C57 H61 O10 P S'
_chemical_formula_sum 'C57 H61 O10 P S'
_chemical_formula_weight 969.09
_space_group_IT_number 4
_space_group_name_Hall 'P 2yb'
_space_group_name_H-M_alt 'P 1 21 1'
_symmetry_cell_setting monoclinic
_symmetry_space_group_name_H-M 'P 1 21 1'
_atom_sites_solution_hydrogens geom
_atom_sites_solution_primary direct
_atom_sites_solution_secondary difmap
_audit_creation_method SHELXL-97
_cell_angle_alpha 90.00
_cell_angle_beta 101.4150(6)
_cell_angle_gamma 90.00
_cell_formula_units_Z 2
_cell_length_a 11.0705(1)
_cell_length_b 12.6674(1)
_cell_length_c 18.8035(3)
_cell_measurement_reflns_used 4719
_cell_measurement_temperature 293(2)
_cell_measurement_theta_max 25.03
_cell_measurement_theta_min 4.08
_cell_volume 2584.74(5)
_computing_structure_refinement 'SHELXL-97 (Sheldrick, 1997)'
_computing_structure_solution 'SHELXS-97 (Sheldrick, 1990)'
_diffrn_ambient_temperature 293(2)
_diffrn_measured_fraction_theta_full 0.991
_diffrn_measured_fraction_theta_max 0.991
_diffrn_measurement_device_type 'Nonius KappaCCD area detector'
_diffrn_radiation_monochromator graphite
_diffrn_radiation_source 'fine-focus sealed tube'
_diffrn_radiation_type MoK\a
_diffrn_radiation_wavelength 0.71073
_diffrn_reflns_av_R_equivalents 0.0000
_diffrn_reflns_av_sigmaI/netI 0.0234
_diffrn_reflns_limit_h_max 13
_diffrn_reflns_limit_h_min -13
_diffrn_reflns_limit_k_max 13
_diffrn_reflns_limit_k_min -15
_diffrn_reflns_limit_l_max 22
_diffrn_reflns_limit_l_min -22
_diffrn_reflns_number 8667
_diffrn_reflns_theta_full 25.02
_diffrn_reflns_theta_max 25.02
_diffrn_reflns_theta_min 4.12
_exptl_absorpt_coefficient_mu 0.152
_exptl_absorpt_correction_T_max 0.9850
_exptl_absorpt_correction_T_min 0.8631
_exptl_crystal_colour colorless
_exptl_crystal_density_diffrn 1.245
_exptl_crystal_density_method 'not measured'
_exptl_crystal_description needle
_exptl_crystal_F_000 1028
_exptl_crystal_size_max 1.00
_exptl_crystal_size_mid 0.40
_exptl_crystal_size_min 0.10
_refine_diff_density_max 0.336
_refine_diff_density_min -0.362
_refine_diff_density_rms 0.037
_refine_ls_abs_structure_details 'Flack H D (1983), Acta Cryst. A39, 876-881'
_refine_ls_abs_structure_Flack 0.02(6)
_refine_ls_extinction_method none
_refine_ls_goodness_of_fit_ref 1.021
_refine_ls_hydrogen_treatment riding
_refine_ls_matrix_type full
_refine_ls_number_parameters 622
_refine_ls_number_reflns 8667
_refine_ls_number_restraints 169
_refine_ls_restrained_S_all 1.033
_refine_ls_R_factor_all 0.0429
_refine_ls_R_factor_gt 0.0406
_refine_ls_shift/su_max 0.001
_refine_ls_shift/su_mean 0.000
_refine_ls_structure_factor_coef Fsqd
_refine_ls_weighting_details 'calc w=1/[\s^2^(Fo^2^)+(0.0636P)^2^+0.8755P] where P=(Fo^2^+2Fc^2^)/3'
_refine_ls_weighting_scheme calc
_refine_ls_wR_factor_gt 0.1063
_refine_ls_wR_factor_ref 0.1085
_reflns_number_gt 8296
_reflns_number_total 8667
_reflns_threshold_expression >2sigma(I)
_cod_data_source_file ic061596fsi20060918_073846.cif
_cod_data_source_block ntp43_(compound_=_3)
_cod_depositor_comments
;
The following automatic conversions were performed:

data item '_symmetry_cell_setting' value 'Monoclinic' was changed to
'monoclinic' in accordance with the
/home/saulius/struct/COD-crude-data/automatic-downloads/DataCite-retrospective/ACS/depositions/lib/dictionaries/cif_core.dic
dictionary named 'cif_core.dic' version 2.4.2 last updated on
2011-04-26.

Automatic conversion script
Id: cif_fix_values 6909 2019-04-08 15:41:33Z antanas 
;
_cod_original_sg_symbol_H-M P2(1)
_cod_database_code 4350611

loop_
_symmetry_equiv_pos_as_xyz
'x, y, z'
'-x, y+1/2, -z'

loop_
_atom_site_label
_atom_site_type_symbol
_atom_site_fract_x
_atom_site_fract_y
_atom_site_fract_z
_atom_site_U_iso_or_equiv
_atom_site_adp_type
_atom_site_occupancy
_atom_site_symmetry_multiplicity
_atom_site_calc_flag
_atom_site_refinement_flags
P P 0.06175(5) 0.25599(5) 0.65822(3) 0.03236(14) Uani 1 1 d .
S S 0.14123(5) 0.01125(5) 0.62661(3) 0.03747(14) Uani 1 1 d .
O1 O -0.18593(15) 0.46313(17) 0.63772(10) 0.0511(4) Uani 1 1 d .
O2 O -0.20108(17) 0.61586(15) 0.70615(12) 0.0565(5) Uani 1 1 d .
O3 O -0.00671(18) 0.64230(15) 0.68713(14) 0.0618(6) Uani 1 1 d .
O4 O 0.06847(14) 0.36501(13) 0.70179(8) 0.0368(3) Uani 1 1 d .
O5 O -0.08469(14) 0.26187(14) 0.61792(8) 0.0397(4) Uani 1 1 d .
O6 O 0.10588(15) 0.28427(14) 0.58298(8) 0.0403(4) Uani 1 1 d .
O7 O 0.20758(14) 0.21893(12) 0.69246(8) 0.0334(3) Uani 1 1 d .
O8 O 0.01330(14) 0.17179(13) 0.71222(9) 0.0375(4) Uani 1 1 d .
O9 O 0.03617(15) 0.06747(15) 0.58695(9) 0.0465(4) Uani 1 1 d .
O10 O 0.15836(17) -0.09538(15) 0.60503(11) 0.0523(5) Uani 1 1 d .
C1 C -0.1480(2) 0.5161(2) 0.70460(14) 0.0455(6) Uani 1 1 d .
H1 H -0.1642 0.4726 0.7448 0.055 Uiso 1 1 calc R
C2 C -0.0106(2) 0.5367(2) 0.71281(15) 0.0444(6) Uani 1 1 d .
H2 H 0.0346 0.5278 0.7628 0.053 Uiso 1 1 calc R
C3 C 0.0310(2) 0.4613(2) 0.66054(13) 0.0389(5) Uani 1 1 d .
H3 H 0.0991 0.4909 0.6407 0.047 Uiso 1 1 calc R
C4 C -0.0850(2) 0.4488(2) 0.60176(14) 0.0424(6) Uani 1 1 d .
H4 H -0.0869 0.5045 0.5654 0.051 Uiso 1 1 calc R
C5 C -0.0976(2) 0.3428(2) 0.56440(12) 0.0424(5) Uani 1 1 d .
H5 H -0.1770 0.3371 0.5307 0.051 Uiso 1 1 calc R
C6 C 0.0081(2) 0.3198(2) 0.52615(13) 0.0456(6) Uani 1 1 d .
H6A H -0.0146 0.2655 0.4896 0.055 Uiso 1 1 calc R
H6B H 0.0321 0.3829 0.5032 0.055 Uiso 1 1 calc R
C7 C -0.1226(3) 0.6935(2) 0.68354(18) 0.0548(7) Uani 1 1 d .
C8 C -0.1716(4) 0.7284(3) 0.6072(2) 0.0802(11) Uani 1 1 d .
H8A H -0.2496 0.7627 0.6047 0.120 Uiso 1 1 calc R
H8B H -0.1819 0.6681 0.5757 0.120 Uiso 1 1 calc R
H8C H -0.1146 0.7768 0.5924 0.120 Uiso 1 1 calc R
C9 C -0.1098(3) 0.7829(3) 0.7380(2) 0.0800(11) Uani 1 1 d .
H9A H -0.1881 0.8170 0.7349 0.120 Uiso 1 1 calc R
H9B H -0.0507 0.8331 0.7275 0.120 Uiso 1 1 calc R
H9C H -0.0825 0.7554 0.7860 0.120 Uiso 1 1 calc R
C10 C 0.2959(2) 0.17908(19) 0.65767(12) 0.0336(5) Uani 1 1 d .
C11 C 0.4106(2) 0.22900(18) 0.66367(13) 0.0374(5) Uani 1 1 d .
C12 C 0.4967(2) 0.1800(2) 0.62894(14) 0.0450(6) Uani 1 1 d .
H12 H 0.5715 0.2140 0.6301 0.054 Uiso 1 1 calc R
C13 C 0.4771(2) 0.0830(2) 0.59249(13) 0.0424(6) Uani 1 1 d .
C14 C 0.3667(2) 0.0329(2) 0.59204(13) 0.0423(6) Uani 1 1 d .
H14 H 0.3515 -0.0331 0.5705 0.051 Uiso 1 1 calc R
C15 C 0.2776(2) 0.08140(19) 0.62399(12) 0.0364(5) Uani 1 1 d .
C16 C 0.1345(2) 0.0114(2) 0.71953(12) 0.0364(5) Uani 1 1 d .
C17 C 0.1961(2) -0.0718(2) 0.75990(15) 0.0471(6) Uani 1 1 d .
H17 H 0.2378 -0.1216 0.7376 0.057 Uiso 1 1 calc R
C18 C 0.1950(2) -0.0800(3) 0.83290(16) 0.0557(7) Uani 1 1 d .
C19 C 0.1253(2) -0.0061(3) 0.86206(15) 0.0568(8) Uani 1 1 d .
H19 H 0.1200 -0.0137 0.9105 0.068 Uiso 1 1 calc R
C20 C 0.0631(2) 0.0780(2) 0.82403(13) 0.0444(6) Uani 1 1 d .
C21 C 0.0730(2) 0.08882(19) 0.75140(12) 0.0365(5) Uani 1 1 d .
C22 C 0.4407(2) 0.3312(2) 0.70684(15) 0.0438(6) Uani 1 1 d .
C23 C 0.5814(3) 0.0335(2) 0.55974(15) 0.0505(6) Uani 1 1 d .
C24 C 0.2641(3) -0.1712(3) 0.8777(2) 0.0828(13) Uani 1 1 d U
C25 C -0.0163(3) 0.1535(3) 0.86066(17) 0.0657(9) Uani 1 1 d U
C26 C 0.3608(3) 0.4202(2) 0.66768(19) 0.0584(7) Uani 1 1 d .
H26A H 0.3790 0.4846 0.6945 0.088 Uiso 1 1 calc R
H26B H 0.2754 0.4028 0.6641 0.088 Uiso 1 1 calc R
H26C H 0.3779 0.4289 0.6199 0.088 Uiso 1 1 calc R
C27 C 0.5764(3) 0.3650(3) 0.7124(2) 0.0674(9) Uani 1 1 d .
H27A H 0.5914 0.4292 0.7398 0.101 Uiso 1 1 calc R
H27B H 0.5923 0.3761 0.6646 0.101 Uiso 1 1 calc R
H27C H 0.6298 0.3105 0.7363 0.101 Uiso 1 1 calc R
C28 C 0.7002(3) 0.0303(3) 0.61862(18) 0.0718(10) Uani 1 1 d .
H28A H 0.6856 -0.0099 0.6594 0.108 Uiso 1 1 calc R
H28B H 0.7238 0.1009 0.6340 0.108 Uiso 1 1 calc R
H28C H 0.7650 -0.0021 0.5992 0.108 Uiso 1 1 calc R
C29 C 0.5482(3) -0.0799(2) 0.5332(2) 0.0686(9) Uani 1 1 d .
H29A H 0.5361 -0.1227 0.5734 0.103 Uiso 1 1 calc R
H29B H 0.6140 -0.1088 0.5129 0.103 Uiso 1 1 calc R
H29C H 0.4738 -0.0789 0.4969 0.103 Uiso 1 1 calc R
C30 C 0.1919(5) -0.2746(5) 0.8513(5) 0.208(5) Uani 1 1 d U
H30A H 0.1094 -0.2695 0.8599 0.312 Uiso 1 1 calc R
H30B H 0.2326 -0.3339 0.8775 0.312 Uiso 1 1 calc R
H30C H 0.1892 -0.2840 0.8004 0.312 Uiso 1 1 calc R
C31 C 0.2683(6) -0.1591(8) 0.9562(3) 0.206(5) Uani 1 1 d U
H31A H 0.1860 -0.1528 0.9647 0.309 Uiso 1 1 calc R
H31B H 0.3144 -0.0969 0.9734 0.309 Uiso 1 1 calc R
H31C H 0.3074 -0.2198 0.9814 0.309 Uiso 1 1 calc R
C32 C -0.1502(4) 0.1472(9) 0.8192(2) 0.193(5) Uani 1 1 d U
H32A H -0.1543 0.1687 0.7698 0.290 Uiso 1 1 calc R
H32B H -0.2007 0.1930 0.8416 0.290 Uiso 1 1 calc R
H32C H -0.1793 0.0759 0.8201 0.290 Uiso 1 1 calc R
C33 C 0.0251(8) 0.2661(4) 0.8596(3) 0.183(4) Uani 1 1 d U
H33A H 0.0209 0.2881 0.8103 0.274 Uiso 1 1 calc R
H33B H 0.1085 0.2721 0.8859 0.274 Uiso 1 1 calc R
H33C H -0.0275 0.3101 0.8818 0.274 Uiso 1 1 calc R
C34 C 0.4233(2) 0.3164(2) 0.78520(16) 0.0518(7) Uani 1 1 d .
C35 C 0.4616(4) 0.2260(3) 0.82282(19) 0.0841(12) Uani 1 1 d .
H35 H 0.4934 0.1710 0.7994 0.101 Uiso 1 1 calc R
C36 C 0.4540(6) 0.2146(5) 0.8954(2) 0.125(2) Uani 1 1 d .
H36 H 0.4794 0.1522 0.9198 0.150 Uiso 1 1 calc R
C37 C 0.4083(6) 0.2972(7) 0.9312(3) 0.125(2) Uani 1 1 d .
H37 H 0.4034 0.2906 0.9798 0.150 Uiso 1 1 calc R
C38 C 0.3720(6) 0.3848(6) 0.8953(3) 0.130(2) Uani 1 1 d .
H38 H 0.3432 0.4406 0.9195 0.156 Uiso 1 1 calc R
C39 C 0.3759(4) 0.3954(4) 0.8220(2) 0.0906(12) Uani 1 1 d .
H39 H 0.3461 0.4568 0.7976 0.109 Uiso 1 1 calc R
C40 C 0.5988(2) 0.0972(2) 0.49299(14) 0.0443(6) Uani 1 1 d .
C41 C 0.4969(3) 0.1205(2) 0.43934(16) 0.0529(7) Uani 1 1 d .
H41 H 0.4188 0.1017 0.4462 0.063 Uiso 1 1 calc R
C42 C 0.5088(3) 0.1712(3) 0.37556(17) 0.0582(7) Uani 1 1 d .
H42 H 0.4393 0.1859 0.3403 0.070 Uiso 1 1 calc R
C43 C 0.6227(3) 0.1993(2) 0.36479(17) 0.0621(8) Uani 1 1 d .
H43 H 0.6309 0.2335 0.3222 0.074 Uiso 1 1 calc R
C44 C 0.7248(3) 0.1773(3) 0.41653(18) 0.0640(8) Uani 1 1 d .
H44 H 0.8023 0.1963 0.4089 0.077 Uiso 1 1 calc R
C45 C 0.7136(3) 0.1264(2) 0.48070(16) 0.0535(7) Uani 1 1 d .
H45 H 0.7838 0.1119 0.5155 0.064 Uiso 1 1 calc R
C46 C 0.3928(3) -0.1797(3) 0.86411(16) 0.0559(7) Uani 1 1 d .
C47 C 0.4624(4) -0.0927(5) 0.8638(4) 0.147(3) Uani 1 1 d U
H47 H 0.4213 -0.0286 0.8638 0.176 Uiso 1 1 calc R
C48 C 0.5801(6) -0.0863(10) 0.8634(7) 0.237(6) Uani 1 1 d U
H48 H 0.6259 -0.0248 0.8747 0.285 Uiso 1 1 calc R
C49 C 0.6247(10) -0.1700(13) 0.8465(7) 0.239(6) Uani 1 1 d U
H49 H 0.7058 -0.1638 0.8405 0.286 Uiso 1 1 calc R
C50 C 0.5780(9) -0.2699(10) 0.8351(5) 0.222(6) Uani 1 1 d U
H50 H 0.6181 -0.3277 0.8198 0.266 Uiso 1 1 calc R
C51 C 0.4489(6) -0.2701(6) 0.8517(4) 0.145(3) Uani 1 1 d U
H51 H 0.4080 -0.3339 0.8532 0.174 Uiso 1 1 calc R
C52 C -0.0089(3) 0.1199(3) 0.93873(16) 0.0642(8) Uani 1 1 d .
C53 C 0.0801(7) 0.1519(5) 0.9931(3) 0.150(3) Uani 1 1 d U
H53 H 0.1359 0.2011 0.9820 0.180 Uiso 1 1 calc R
C54 C 0.0980(14) 0.1172(11) 1.0679(6) 0.235(7) Uani 1 1 d U
H54 H 0.1607 0.1370 1.1061 0.282 Uiso 1 1 calc R
C55 C 0.0070(15) 0.0520(11) 1.0701(4) 0.196(7) Uani 1 1 d U
H55 H 0.0070 0.0310 1.1175 0.235 Uiso 1 1 calc R
C56 C -0.0824(12) 0.0085(9) 1.0256(8) 0.215(5) Uani 1 1 d U
H56 H -0.1346 -0.0432 1.0375 0.258 Uiso 1 1 calc R
C57 C -0.0885(6) 0.0507(5) 0.9580(4) 0.133(2) Uani 1 1 d U
H57 H -0.1540 0.0293 0.9220 0.159 Uiso 1 1 calc R

loop_
_atom_site_aniso_label
_atom_site_aniso_U_11
_atom_site_aniso_U_22
_atom_site_aniso_U_33
_atom_site_aniso_U_23
_atom_site_aniso_U_13
_atom_site_aniso_U_12
P 0.0323(3) 0.0335(3) 0.0309(3) 0.0020(2) 0.0052(2) 0.0016(2)
S 0.0382(3) 0.0359(3) 0.0366(3) -0.0037(2) 0.0032(2) -0.0018(2)
O1 0.0356(9) 0.0590(11) 0.0596(11) -0.0051(9) 0.0117(8) 0.0034(8)
O2 0.0460(10) 0.0419(11) 0.0897(15) 0.0024(10) 0.0333(10) 0.0064(8)
O3 0.0428(10) 0.0337(10) 0.1150(18) 0.0034(10) 0.0305(11) 0.0029(8)
O4 0.0383(8) 0.0336(9) 0.0376(8) 0.0006(7) 0.0054(6) 0.0027(7)
O5 0.0368(8) 0.0425(9) 0.0377(8) 0.0044(7) 0.0024(6) 0.0004(7)
O6 0.0399(9) 0.0478(11) 0.0335(8) 0.0064(7) 0.0080(7) 0.0088(7)
O7 0.0310(7) 0.0377(9) 0.0315(7) 0.0018(6) 0.0060(6) 0.0026(6)
O8 0.0356(8) 0.0404(9) 0.0376(8) 0.0077(7) 0.0103(7) 0.0024(7)
O9 0.0407(9) 0.0545(11) 0.0409(9) -0.0014(8) 0.0000(7) 0.0026(8)
O10 0.0557(11) 0.0395(10) 0.0598(11) -0.0134(8) 0.0068(9) -0.0036(8)
C1 0.0442(13) 0.0408(14) 0.0554(14) 0.0042(12) 0.0195(11) 0.0040(11)
C2 0.0426(13) 0.0340(14) 0.0566(15) -0.0018(11) 0.0094(11) 0.0033(10)
C3 0.0377(12) 0.0339(12) 0.0463(13) 0.0066(10) 0.0115(10) 0.0037(10)
C4 0.0374(12) 0.0454(15) 0.0448(13) 0.0059(11) 0.0090(10) 0.0091(10)
C5 0.0408(12) 0.0474(15) 0.0359(11) 0.0052(11) -0.0004(10) 0.0072(11)
C6 0.0514(14) 0.0529(16) 0.0312(11) 0.0060(10) 0.0048(10) 0.0098(12)
C7 0.0452(14) 0.0381(15) 0.089(2) 0.0044(14) 0.0312(14) 0.0064(12)
C8 0.081(2) 0.075(3) 0.092(3) 0.022(2) 0.035(2) 0.0193(19)
C9 0.070(2) 0.050(2) 0.125(3) -0.0180(19) 0.032(2) 0.0064(16)
C10 0.0320(11) 0.0369(12) 0.0319(10) 0.0026(9) 0.0066(9) 0.0047(9)
C11 0.0353(12) 0.0354(13) 0.0424(12) 0.0061(9) 0.0098(9) 0.0031(9)
C12 0.0401(13) 0.0436(15) 0.0541(14) 0.0044(11) 0.0164(11) 0.0031(11)
C13 0.0444(13) 0.0427(14) 0.0431(13) 0.0073(10) 0.0162(10) 0.0083(11)
C14 0.0490(13) 0.0410(14) 0.0378(12) -0.0011(10) 0.0110(10) 0.0069(11)
C15 0.0352(11) 0.0399(13) 0.0336(11) 0.0003(9) 0.0059(9) -0.0006(9)
C16 0.0362(11) 0.0351(12) 0.0375(11) 0.0039(10) 0.0061(9) -0.0029(10)
C17 0.0416(13) 0.0442(15) 0.0564(15) 0.0127(12) 0.0121(11) 0.0030(11)
C18 0.0405(13) 0.0681(19) 0.0592(17) 0.0271(15) 0.0117(12) 0.0075(13)
C19 0.0463(14) 0.082(2) 0.0437(13) 0.0190(14) 0.0123(11) 0.0077(14)
C20 0.0374(12) 0.0592(17) 0.0368(12) 0.0066(11) 0.0082(10) -0.0014(11)
C21 0.0341(11) 0.0376(13) 0.0367(11) 0.0066(9) 0.0043(9) -0.0027(9)
C22 0.0359(12) 0.0365(14) 0.0600(15) -0.0026(11) 0.0122(11) -0.0039(10)
C23 0.0539(15) 0.0466(16) 0.0557(15) 0.0090(12) 0.0228(12) 0.0140(12)
C24 0.0536(17) 0.102(3) 0.095(3) 0.068(2) 0.0189(17) 0.0199(18)
C25 0.079(2) 0.076(2) 0.0481(16) 0.0124(14) 0.0268(15) 0.0192(18)
C26 0.0566(16) 0.0378(15) 0.082(2) 0.0058(14) 0.0162(15) -0.0015(13)
C27 0.0427(15) 0.0589(19) 0.103(2) -0.0146(18) 0.0206(15) -0.0134(14)
C28 0.0623(18) 0.092(3) 0.0647(18) 0.0182(18) 0.0205(15) 0.0318(18)
C29 0.091(2) 0.0388(16) 0.091(2) 0.0103(15) 0.055(2) 0.0154(16)
C30 0.104(4) 0.125(5) 0.351(12) 0.165(7) -0.062(5) -0.038(4)
C31 0.191(6) 0.347(11) 0.104(4) 0.135(6) 0.091(4) 0.201(7)
C32 0.079(3) 0.430(14) 0.071(3) -0.001(5) 0.018(2) 0.112(6)
C33 0.397(12) 0.060(3) 0.150(5) 0.018(3) 0.197(7) 0.027(5)
C34 0.0473(14) 0.0527(17) 0.0543(15) -0.0104(12) 0.0071(12) -0.0162(12)
C35 0.122(3) 0.070(2) 0.0515(18) 0.0000(16) -0.0032(19) -0.005(2)
C36 0.190(6) 0.112(4) 0.058(2) 0.012(3) -0.011(3) -0.035(4)
C37 0.144(5) 0.173(6) 0.058(2) -0.018(3) 0.017(3) -0.046(4)
C38 0.149(5) 0.172(7) 0.080(3) -0.041(4) 0.047(3) 0.013(5)
C39 0.102(3) 0.097(3) 0.077(2) -0.022(2) 0.026(2) 0.009(2)
C40 0.0514(14) 0.0358(13) 0.0515(14) -0.0045(11) 0.0242(12) 0.0028(11)
C41 0.0505(15) 0.0495(17) 0.0627(17) 0.0062(13) 0.0212(13) 0.0089(13)
C42 0.0694(19) 0.0531(18) 0.0553(16) 0.0063(13) 0.0196(14) 0.0112(14)
C43 0.092(2) 0.0443(17) 0.0556(16) -0.0010(13) 0.0292(17) -0.0100(16)
C44 0.073(2) 0.0567(19) 0.070(2) -0.0128(15) 0.0334(17) -0.0280(16)
C45 0.0531(16) 0.0521(17) 0.0567(16) -0.0090(13) 0.0143(13) -0.0155(13)
C46 0.0493(15) 0.065(2) 0.0505(15) 0.0103(13) 0.0027(12) 0.0173(14)
C47 0.046(2) 0.141(5) 0.240(7) 0.102(5) -0.003(3) -0.005(2)
C48 0.078(4) 0.257(11) 0.384(14) 0.172(11) 0.062(6) 0.018(5)
C49 0.200(9) 0.289(14) 0.280(11) 0.047(11) 0.177(9) 0.107(10)
C50 0.197(8) 0.266(11) 0.179(7) -0.046(7) -0.020(6) 0.189(8)
C51 0.138(5) 0.130(5) 0.147(5) -0.046(4) -0.016(4) 0.065(4)
C52 0.084(2) 0.072(2) 0.0407(15) 0.0036(14) 0.0222(15) 0.0098(18)
C53 0.204(7) 0.110(4) 0.101(4) -0.019(3) -0.055(4) 0.017(4)
C54 0.302(14) 0.224(12) 0.130(7) -0.070(8) -0.075(8) 0.089(10)
C55 0.319(17) 0.210(12) 0.080(4) -0.005(5) 0.092(7) 0.129(11)
C56 0.266(12) 0.162(8) 0.277(11) 0.105(9) 0.202(10) 0.081(8)
C57 0.126(4) 0.116(4) 0.186(6) 0.080(4) 0.102(4) 0.030(3)

loop_
_atom_type_symbol
_atom_type_description
_atom_type_scat_dispersion_real
_atom_type_scat_dispersion_imag
_atom_type_scat_source
C C 0.0033 0.0016 'International Tables Vol C Tables 4.2.6.8 and 6.1.1.4'
H H 0.0000 0.0000 'International Tables Vol C Tables 4.2.6.8 and 6.1.1.4'
O O 0.0106 0.0060 'International Tables Vol C Tables 4.2.6.8 and 6.1.1.4'
P P 0.1023 0.0942 'International Tables Vol C Tables 4.2.6.8 and 6.1.1.4'
S S 0.1246 0.1234 'International Tables Vol C Tables 4.2.6.8 and 6.1.1.4'

loop_
_geom_angle_atom_site_label_1
_geom_angle_atom_site_label_2
_geom_angle_atom_site_label_3
_geom_angle
_geom_angle_publ_flag
O4 P O5 97.94(9) y
O4 P O6 105.30(9) y
O4 P O7 95.80(8) y
O4 P O8 103.47(9) y
O4 P O9 176.22(7) y
O5 P O6 91.58(8) y
O5 P O7 165.88(9) y
O5 P O8 84.34(8) y
O5 P O9 79.44(7) y
O6 P O7 87.92(8) y
O6 P O8 151.23(9) y
O6 P O9 77.58(7) y
O7 P O8 89.33(8) y
O7 P O9 86.68(7) y
O8 P O9 73.67(7) y
O10 S O9 117.25(11) y
O10 S C15 107.78(12) ?
O9 S C15 110.18(11) ?
O10 S C16 108.37(13) ?
O9 S C16 108.93(11) ?
C15 S C16 103.42(11) y
C1 O1 C4 111.05(18) ?
C1 O2 C7 109.42(19) ?
C2 O3 C7 110.8(2) ?
C3 O4 P 118.00(14) y
C5 O5 P 108.00(15) y
C6 O6 P 113.89(14) y
C10 O7 P 129.74(13) y
C21 O8 P 130.49(15) y
S O9 P 100.60(9) y
O2 C1 O1 113.3(2) ?
O2 C1 C2 105.0(2) ?
O1 C1 C2 106.7(2) ?
O3 C2 C3 109.9(2) ?
O3 C2 C1 102.9(2) ?
C3 C2 C1 104.7(2) ?
O4 C3 C2 105.93(19) ?
O4 C3 C4 114.0(2) ?
C2 C3 C4 102.5(2) ?
O1 C4 C5 109.0(2) ?
O1 C4 C3 105.59(19) ?
C5 C4 C3 114.6(2) ?
O5 C5 C4 108.94(19) ?
O5 C5 C6 102.55(19) ?
C4 C5 C6 112.5(2) ?
O6 C6 C5 104.24(18) ?
O3 C7 O2 105.5(2) ?
O3 C7 C8 109.4(3) ?
O2 C7 C8 111.2(3) ?
O3 C7 C9 110.2(3) ?
O2 C7 C9 107.1(3) ?
C8 C7 C9 113.2(3) ?
O7 C10 C15 119.4(2) ?
O7 C10 C11 120.9(2) ?
C15 C10 C11 119.2(2) ?
C12 C11 C10 116.8(2) ?
C12 C11 C22 121.7(2) ?
C10 C11 C22 121.5(2) ?
C11 C12 C13 124.2(2) ?
C14 C13 C12 117.2(2) ?
C14 C13 C23 122.9(2) ?
C12 C13 C23 119.7(2) ?
C13 C14 C15 119.8(2) ?
C10 C15 C14 122.5(2) ?
C10 C15 S 119.11(18) ?
C14 C15 S 118.24(19) ?
C17 C16 C21 121.6(2) ?
C17 C16 S 115.25(19) ?
C21 C16 S 123.11(18) ?
C18 C17 C16 120.0(3) ?
C17 C18 C19 117.1(2) ?
C17 C18 C24 120.0(3) ?
C19 C18 C24 122.8(3) ?
C20 C19 C18 124.8(2) ?
C19 C20 C21 116.8(2) ?
C19 C20 C25 120.8(2) ?
C21 C20 C25 122.3(2) ?
O8 C21 C16 122.1(2) ?
O8 C21 C20 118.4(2) ?
C16 C21 C20 119.3(2) ?
C26 C22 C11 108.9(2) ?
C26 C22 C34 112.4(2) ?
C11 C22 C34 110.5(2) ?
C26 C22 C27 106.9(2) ?
C11 C22 C27 112.1(2) ?
C34 C22 C27 105.9(2) ?
C40 C23 C29 106.6(2) ?
C40 C23 C28 111.9(2) ?
C29 C23 C28 108.8(3) ?
C40 C23 C13 109.7(2) ?
C29 C23 C13 111.0(2) ?
C28 C23 C13 108.8(2) ?
C31 C24 C46 109.6(4) ?
C31 C24 C18 112.6(4) ?
C46 C24 C18 110.3(2) ?
C31 C24 C30 108.5(6) ?
C46 C24 C30 109.2(5) ?
C18 C24 C30 106.7(3) ?
C33 C25 C52 108.8(4) ?
C33 C25 C32 108.1(6) ?
C52 C25 C32 109.9(3) ?
C33 C25 C20 112.2(3) ?
C52 C25 C20 109.3(3) ?
C32 C25 C20 108.5(4) ?
C35 C34 C39 117.2(3) ?
C35 C34 C22 120.9(3) ?
C39 C34 C22 121.8(3) ?
C34 C35 C36 121.4(5) ?
C35 C36 C37 119.6(5) ?
C38 C37 C36 119.2(5) ?
C37 C38 C39 121.3(5) ?
C34 C39 C38 121.1(5) ?
C45 C40 C41 117.6(3) ?
C45 C40 C23 122.9(3) ?
C41 C40 C23 119.3(2) ?
C40 C41 C42 121.5(3) ?
C43 C42 C41 119.9(3) ?
C42 C43 C44 120.0(3) ?
C43 C44 C45 120.6(3) ?
C40 C45 C44 120.6(3) ?
C51 C46 C47 114.3(5) ?
C51 C46 C24 125.3(5) ?
C47 C46 C24 120.4(4) ?
C48 C47 C46 128.6(8) ?
C49 C48 C47 113.4(12) ?
C48 C49 C50 132.5(10) ?
C49 C50 C51 108.1(6) ?
C46 C51 C50 121.3(8) ?
C53 C52 C57 114.5(5) ?
C53 C52 C25 123.2(5) ?
C57 C52 C25 122.1(4) ?
C52 C53 C54 126.2(9) ?
C55 C54 C53 105.3(9) ?
C56 C55 C54 138.3(10) ?
C55 C56 C57 109.1(10) ?
C52 C57 C56 126.3(9) ?

loop_
_geom_bond_atom_site_label_1
_geom_bond_atom_site_label_2
_geom_bond_distance
_geom_bond_publ_flag
P O4 1.5998(17) y
P O5 1.6498(16) y
P O6 1.6255(16) y
P O7 1.6821(15) y
P O8 1.6345(16) y
P O9 2.7256(19) y
S O10 1.434(2) y
S O9 1.4397(18) y
S C15 1.761(2) ?
S C16 1.764(2) ?
O1 C1 1.414(3) ?
O1 C4 1.427(3) ?
O2 C1 1.396(3) ?
O2 C7 1.431(3) ?
O3 C2 1.426(3) ?
O3 C7 1.427(3) ?
O4 C3 1.461(3) ?
O5 C5 1.424(3) ?
O6 C6 1.435(3) ?
O7 C10 1.376(3) ?
O8 C21 1.375(3) ?
C1 C2 1.521(3) ?
C2 C3 1.507(4) ?
C3 C4 1.528(3) ?
C4 C5 1.508(4) ?
C5 C6 1.518(4) ?
C7 C8 1.497(5) ?
C7 C9 1.515(5) ?
C10 C15 1.387(3) ?
C10 C11 1.403(3) ?
C11 C12 1.402(3) ?
C11 C22 1.529(3) ?
C12 C13 1.403(4) ?
C13 C14 1.376(4) ?
C13 C23 1.544(3) ?
C14 C15 1.395(3) ?
C16 C17 1.395(3) ?
C16 C21 1.395(3) ?
C17 C18 1.379(4) ?
C18 C19 1.393(4) ?
C18 C24 1.541(4) ?
C19 C20 1.388(4) ?
C20 C21 1.398(3) ?
C20 C25 1.550(4) ?
C22 C26 1.529(4) ?
C22 C34 1.535(4) ?
C22 C27 1.546(4) ?
C23 C40 1.536(4) ?
C23 C29 1.541(5) ?
C23 C28 1.543(4) ?
C24 C31 1.474(7) ?
C24 C46 1.500(4) ?
C24 C30 1.564(8) ?
C25 C33 1.500(7) ?
C25 C52 1.515(4) ?
C25 C32 1.534(6) ?
C34 C35 1.368(5) ?
C34 C39 1.378(5) ?
C35 C36 1.391(6) ?
C36 C37 1.392(9) ?
C37 C38 1.319(9) ?
C38 C39 1.394(7) ?
C40 C45 1.386(4) ?
C40 C41 1.388(4) ?
C41 C42 1.390(4) ?
C42 C43 1.363(5) ?
C43 C44 1.366(5) ?
C44 C45 1.395(4) ?
C46 C51 1.345(6) ?
C46 C47 1.346(6) ?
C47 C48 1.307(8) ?
C48 C49 1.238(16) ?
C49 C50 1.368(17) ?
C50 C51 1.522(13) ?
C52 C53 1.334(6) ?
C52 C57 1.343(6) ?
C53 C54 1.449(14) ?
C54 C55 1.311(17) ?
C55 C56 1.286(16) ?
C56 C57 1.368(11) ?
